data_7203029
loop_
_publ_author_name
'Deacon, Glen B.'
'Hein, Stefanie'
'Junk, Peter C.'
'J\"ustel, Thomas'
'Lee, Winnie'
'Turner, David R.'

_publ_section_title
;
 Structural variations in rare earth benzoate complexes : Part II.
 Yttrium and terbium
;
_journal_issue 11
_journal_name_full CrystEngComm
_journal_page_first 1110
_journal_paper_doi 10.1039/b708589c
_journal_volume 9
_journal_year 2007
_chemical_formula_moiety 'C54 H60 N2 O16 Y2'
_chemical_formula_sum 'C54 H60 N2 O16 Y2'
_chemical_formula_weight 1170.86
_chemical_name_common SH7DMF
_chemical_name_systematic
;
bis[tris(3-methylbenzoato)(dimethylformamide)yttrium(III)]
;
_space_group_IT_number 15
_symmetry_cell_setting monoclinic
_symmetry_space_group_name_Hall '-C 2yc'
_symmetry_space_group_name_H-M 'C 1 2/c 1'
_atom_sites_solution_hydrogens geom
_atom_sites_solution_primary direct
_atom_sites_solution_secondary difmap
_audit_creation_method SHELXL-97
_cell_angle_alpha 90.00
_cell_angle_beta 105.10(3)
_cell_angle_gamma 90.00
_cell_formula_units_Z 4
_cell_length_a 27.125(5)
_cell_length_b 8.6116(17)
_cell_length_c 23.062(5)
_cell_measurement_temperature 123(2)
_cell_volume 5201.0(19)
_computing_cell_refinement 'Bruker SMART (Bruker)'
_computing_data_collection 'Bruker SMART (Bruker)'
_computing_data_reduction 'Bruker SAINT (Bruker)'
_computing_molecular_graphics 'X-Seed (Barbour, 1999)'
_computing_publication_material 'CIFTAB (Sheldrick, 1997)'
_computing_structure_refinement 'SHELXL-97 (Sheldrick, 1997)'
_computing_structure_solution 'SHELXS-97 (Sheldrick, 1990)'
_diffrn_ambient_temperature 123(2)
_diffrn_measured_fraction_theta_full 0.998
_diffrn_measured_fraction_theta_max 0.998
_diffrn_measurement_device_type 'Bruker X8 Apex II CCD'
_diffrn_measurement_method 'phi and omega scans'
_diffrn_radiation_monochromator graphite
_diffrn_radiation_source 'fine-focus sealed tube'
_diffrn_radiation_type MoK\a
_diffrn_radiation_wavelength 0.71073
_diffrn_reflns_av_R_equivalents 0.1552
_diffrn_reflns_av_sigmaI/netI 0.0971
_diffrn_reflns_limit_h_max 34
_diffrn_reflns_limit_h_min -35
_diffrn_reflns_limit_k_max 11
_diffrn_reflns_limit_k_min -11
_diffrn_reflns_limit_l_max 29
_diffrn_reflns_limit_l_min -29
_diffrn_reflns_number 24782
_diffrn_reflns_theta_full 27.50
_diffrn_reflns_theta_max 27.50
_diffrn_reflns_theta_min 1.83
_exptl_absorpt_coefficient_mu 2.293
_exptl_absorpt_correction_T_max 0.8031
_exptl_absorpt_correction_T_min 0.6570
_exptl_absorpt_correction_type multi-scan
_exptl_absorpt_process_details SADABS
_exptl_crystal_colour colourless
_exptl_crystal_density_diffrn 1.495
_exptl_crystal_density_method 'not measured'
_exptl_crystal_description block
_exptl_crystal_F_000 2416
_exptl_crystal_size_max 0.20
_exptl_crystal_size_mid 0.12
_exptl_crystal_size_min 0.10
_refine_diff_density_max 1.342
_refine_diff_density_min -1.815
_refine_diff_density_rms 0.115
_refine_ls_extinction_method none
_refine_ls_goodness_of_fit_ref 1.039
_refine_ls_hydrogen_treatment mixed
_refine_ls_matrix_type full
_refine_ls_number_parameters 385
_refine_ls_number_reflns 5955
_refine_ls_number_restraints 0
_refine_ls_restrained_S_all 1.039
_refine_ls_R_factor_all 0.0821
_refine_ls_R_factor_gt 0.0520
_refine_ls_shift/su_max 0.001
_refine_ls_shift/su_mean 0.000
_refine_ls_structure_factor_coef Fsqd
_refine_ls_weighting_details 'calc w=1/[\s^2^(Fo^2^)+(0.0574P)^2^+1.6550P] where P=(Fo^2^+2Fc^2^)/3'
_refine_ls_weighting_scheme calc
_refine_ls_wR_factor_gt 0.1168
_refine_ls_wR_factor_ref 0.1323
_reflns_number_gt 4228
_reflns_number_total 5955
_reflns_threshold_expression >2sigma(I)
_cod_data_source_file b708589c.txt
_cod_data_source_block 4
_cod_depositor_comments
;
The following automatic conversions were performed:
'_exptl_absorpt_correction_type' value 'Multi-scan' changed to
'multi-scan' according to
'/home/saulius/struct/CIF-dictionaries/cif_core.dic' dictionary named
'cif_core.dic' version 2.4.1 from 2010-06-29.

Automatic conversion script
Id: cif_fix_enum 1527 2010-12-29 10:47:43Z saulius 
;
_cod_original_cell_volume 5200.8(18)
_cod_original_sg_symbol_H-M C2/c
_cod_database_code 7203029

loop_
_symmetry_equiv_pos_as_xyz
'x, y, z'
'-x, y, -z+1/2'
'x+1/2, y+1/2, z'
'-x+1/2, y+1/2, -z+1/2'
'-x, -y, -z'
'x, -y, z-1/2'
'-x+1/2, -y+1/2, -z'
'x+1/2, -y+1/2, z-1/2'

loop_
_atom_site_label
_atom_site_type_symbol
_atom_site_fract_x
_atom_site_fract_y
_atom_site_fract_z
_atom_site_U_iso_or_equiv
_atom_site_adp_type
_atom_site_occupancy
_atom_site_symmetry_multiplicity
_atom_site_calc_flag
_atom_site_refinement_flags
_atom_site_disorder_assembly
_atom_site_disorder_group
Y1 Y 0.055278(12) 0.68727(3) 0.046880(16) 0.02054(12) Uani 1 1 d . . .
O1 O 0.08868(8) 0.4331(2) 0.06057(10) 0.0205(5) Uani 1 1 d . A .
N1 N 0.05249(14) 1.0468(5) 0.18523(17) 0.0529(11) Uani 1 1 d . . .
C1 C 0.12185(12) 0.4617(4) 0.10970(14) 0.0209(7) Uani 1 1 d . A .
O2 O 0.12305(8) 0.5922(3) 0.13427(11) 0.0272(6) Uani 1 1 d . A .
C2 C 0.16041(12) 0.3385(4) 0.13599(15) 0.0219(7) Uani 1 1 d . . .
O3 O 0.13276(9) 0.7778(2) 0.03282(14) 0.0315(6) Uani 1 1 d . A .
C3 C 0.20640(13) 0.3773(4) 0.17555(15) 0.0273(8) Uani 1 1 d . A .
H3 H 0.2127 0.4821 0.1881 0.033 Uiso 1 1 calc R . .
O4 O 0.06668(9) 0.9245(3) -0.00892(17) 0.0495(9) Uani 1 1 d . A .
C4 C 0.24362(13) 0.2655(5) 0.19732(16) 0.0279(8) Uani 1 1 d . . .
O5 O 0.00751(10) 0.5894(3) 0.10744(12) 0.0391(7) Uani 1 1 d . A .
C5 C 0.23305(14) 0.1129(4) 0.17927(16) 0.0294(8) Uani 1 1 d . A .
H5 H 0.2579 0.0349 0.1941 0.035 Uiso 1 1 calc R . .
O6 O -0.03973(10) 0.4190(3) 0.04525(12) 0.0348(6) Uani 1 1 d . . .
C6 C 0.18684(14) 0.0720(4) 0.14000(18) 0.0335(9) Uani 1 1 d . . .
H6 H 0.1800 -0.0332 0.1283 0.040 Uiso 1 1 calc R A .
C7 C 0.15084(13) 0.1861(4) 0.11803(17) 0.0285(8) Uani 1 1 d . A .
H7 H 0.1194 0.1594 0.0904 0.034 Uiso 1 1 calc R . .
O7A O 0.0576(2) 0.9050(7) 0.1026(3) 0.0238(15) Uani 0.552(9) 1 d P A 1
O7B O 0.0595(3) 0.8615(11) 0.1290(4) 0.0260(18) Uani 0.448(9) 1 d P A 2
O8 O -0.02689(10) 0.7848(3) 0.00392(14) 0.0293(6) Uani 1 1 d . A .
C8 C 0.29552(15) 0.3088(5) 0.2367(2) 0.0433(11) Uani 1 1 d . A .
H8A H 0.2993 0.4220 0.2374 0.065 Uiso 1 1 calc R . .
H8B H 0.3221 0.2616 0.2207 0.065 Uiso 1 1 calc R . .
H8C H 0.2988 0.2709 0.2776 0.065 Uiso 1 1 calc R . .
C9 C 0.11424(13) 0.8936(4) 0.0008(2) 0.0321(9) Uani 1 1 d . A .
C10 C 0.14801(12) 0.9910(3) -0.02552(17) 0.0230(7) Uani 1 1 d . . .
C11 C 0.20023(12) 0.9619(3) -0.00914(16) 0.0216(7) Uani 1 1 d . A .
H11 H 0.2134 0.8815 0.0188 0.026 Uiso 1 1 calc R . .
C12 C 0.23355(13) 1.0486(4) -0.03303(16) 0.0232(7) Uani 1 1 d . . .
C13 C 0.21296(14) 1.1664(4) -0.07313(17) 0.0293(8) Uani 1 1 d . A .
H13 H 0.2351 1.2288 -0.0891 0.035 Uiso 1 1 calc R . .
C14 C 0.16101(14) 1.1952(4) -0.09039(17) 0.0295(8) Uani 1 1 d . . .
H14 H 0.1479 1.2755 -0.1184 0.035 Uiso 1 1 calc R A .
C15 C 0.12820(13) 1.1076(4) -0.06704(17) 0.0259(8) Uani 1 1 d . A .
H15 H 0.0925 1.1264 -0.0791 0.031 Uiso 1 1 calc R . .
C16 C 0.28972(13) 1.0130(4) -0.01641(18) 0.0311(8) Uani 1 1 d . A .
H16A H 0.2965 0.9293 -0.0421 0.047 Uiso 1 1 calc R . .
H16B H 0.3005 0.9803 0.0257 0.047 Uiso 1 1 calc R . .
H16C H 0.3088 1.1060 -0.0220 0.047 Uiso 1 1 calc R . .
C17 C -0.02996(13) 0.4982(5) 0.09249(16) 0.0297(9) Uani 1 1 d . . .
C18 C -0.06400(13) 0.4840(4) 0.13457(15) 0.0265(8) Uani 1 1 d . A .
C19 C -0.10626(13) 0.3851(4) 0.12137(16) 0.0270(8) Uani 1 1 d . . .
H19 H -0.1143 0.3280 0.0849 0.032 Uiso 1 1 calc R A .
C20 C -0.13679(13) 0.3693(4) 0.16146(16) 0.0259(8) Uani 1 1 d . A .
C21 C -0.12406(13) 0.4534(4) 0.21440(16) 0.0280(8) Uani 1 1 d . . .
H21 H -0.1444 0.4436 0.2421 0.034 Uiso 1 1 calc R A .
C22 C -0.08190(13) 0.5521(4) 0.22787(17) 0.0295(8) Uani 1 1 d . A .
H22 H -0.0735 0.6083 0.2646 0.035 Uiso 1 1 calc R . .
C23 C -0.05232(13) 0.5680(4) 0.18764(16) 0.0293(8) Uani 1 1 d . . .
H23 H -0.0239 0.6367 0.1964 0.035 Uiso 1 1 calc R A .
C24 C -0.18288(15) 0.2638(5) 0.14719(19) 0.0365(9) Uani 1 1 d . . .
H24A H -0.2094 0.3082 0.1141 0.055 Uiso 1 1 calc R A .
H24B H -0.1960 0.2534 0.1828 0.055 Uiso 1 1 calc R . .
H24C H -0.1731 0.1613 0.1354 0.055 Uiso 1 1 calc R . .
C25A C 0.0692(3) 0.9101(8) 0.1580(4) 0.0204(17) Uani 0.552(9) 1 d P A 1
H25A H 0.0882 0.8292 0.1817 0.024 Uiso 0.552(9) 1 calc PR A 1
C25B C 0.0384(3) 0.9878(8) 0.1323(3) 0.021(2) Uani 0.448(9) 1 d P A 2
H25B H 0.0145 1.0353 0.0995 0.025 Uiso 0.448(9) 1 calc PR A 2
C26A C 0.0658(5) 1.0170(13) 0.2565(5) 0.038(3) Uani 0.448(9) 1 d P A 2
H26A H 0.0756 1.1152 0.2778 0.057 Uiso 0.224(5) 1 calc PR A 2
H26B H 0.0941 0.9430 0.2681 0.057 Uiso 0.224(5) 1 calc PR A 2
H26C H 0.0357 0.9745 0.2670 0.057 Uiso 0.224(5) 1 calc PR A 2
H26D H 0.0613 0.9066 0.2642 0.057 Uiso 0.224(5) 1 calc PR A 2
H26E H 0.0428 1.0788 0.2739 0.057 Uiso 0.224(5) 1 calc PR A 2
H26F H 0.1012 1.0473 0.2750 0.057 Uiso 0.224(5) 1 calc PR A 2
H2O H -0.0459(16) 0.732(5) -0.014(2) 0.035(13) Uiso 1 1 d . . .
H1O H -0.0383(17) 0.872(6) 0.010(2) 0.058(15) Uiso 1 1 d . . .
C26B C 0.0869(4) 1.0366(10) 0.2365(5) 0.047(3) Uani 0.552(9) 1 d P A 1
H26G H 0.1137 1.1138 0.2379 0.070 Uiso 0.552(9) 1 calc PR A 1
H26H H 0.1019 0.9323 0.2407 0.070 Uiso 0.552(9) 1 calc PR A 1
H26I H 0.0710 1.0559 0.2694 0.070 Uiso 0.552(9) 1 calc PR A 1
C27A C 0.0241(3) 1.1536(11) 0.1592(4) 0.043(2) Uani 0.552(9) 1 d P A 1
H27A H 0.0149 1.1353 0.1158 0.065 Uiso 0.552(9) 1 calc PR A 1
H27B H 0.0421 1.2531 0.1680 0.065 Uiso 0.552(9) 1 calc PR A 1
H27C H -0.0069 1.1564 0.1735 0.065 Uiso 0.552(9) 1 calc PR A 1
C27B C 0.0267(4) 1.2304(11) 0.1792(5) 0.029(2) Uani 0.448(9) 1 d P A 2
H27D H 0.0527 1.3063 0.1759 0.044 Uiso 0.448(9) 1 calc PR A 2
H27E H 0.0147 1.2533 0.2149 0.044 Uiso 0.448(9) 1 calc PR A 2
H27F H -0.0021 1.2362 0.1433 0.044 Uiso 0.448(9) 1 calc PR A 2

loop_
_atom_site_aniso_label
_atom_site_aniso_U_11
_atom_site_aniso_U_22
_atom_site_aniso_U_33
_atom_site_aniso_U_23
_atom_site_aniso_U_13
_atom_site_aniso_U_12
Y1 0.01887(18) 0.01320(15) 0.0337(2) -0.00423(14) 0.01434(13) -0.00109(12)
O1 0.0216(11) 0.0200(10) 0.0187(12) 0.0021(10) 0.0030(9) -0.0004(9)
N1 0.040(2) 0.088(3) 0.033(2) -0.038(2) 0.0143(17) -0.020(2)
C1 0.0194(16) 0.0327(17) 0.0128(16) 0.0037(15) 0.0082(12) -0.0008(14)
O2 0.0222(12) 0.0409(14) 0.0183(12) -0.0111(11) 0.0048(9) 0.0039(11)
C2 0.0162(16) 0.0369(18) 0.0147(16) 0.0049(15) 0.0078(12) 0.0014(14)
O3 0.0211(12) 0.0188(11) 0.0594(19) 0.0143(12) 0.0190(12) 0.0043(9)
C3 0.0293(19) 0.0401(19) 0.0147(17) -0.0017(16) 0.0099(14) 0.0073(16)
O4 0.0199(14) 0.0173(11) 0.116(3) 0.0237(15) 0.0253(16) 0.0064(10)
C4 0.0234(18) 0.045(2) 0.0154(16) -0.0039(17) 0.0051(13) 0.0078(16)
O5 0.0242(14) 0.0717(19) 0.0259(14) 0.0145(14) 0.0147(11) 0.0053(14)
C5 0.0293(19) 0.0368(19) 0.0228(19) 0.0117(17) 0.0080(15) 0.0079(16)
O6 0.0361(15) 0.0516(16) 0.0222(14) 0.0117(13) 0.0175(11) 0.0199(12)
C6 0.037(2) 0.0316(18) 0.032(2) 0.0145(18) 0.0082(17) -0.0043(17)
C7 0.0237(18) 0.0346(19) 0.0259(19) 0.0129(17) 0.0044(14) -0.0018(15)
O7A 0.027(3) 0.020(3) 0.027(4) -0.005(2) 0.011(3) 0.000(2)
O7B 0.031(4) 0.023(4) 0.026(6) -0.013(3) 0.009(4) 0.000(3)
O8 0.0190(13) 0.0181(12) 0.0510(19) -0.0015(13) 0.0093(12) 0.0006(11)
C8 0.031(2) 0.050(2) 0.041(2) -0.016(2) -0.0051(17) 0.0161(19)
C9 0.0213(18) 0.0182(16) 0.060(3) 0.0061(17) 0.0157(17) 0.0003(14)
C10 0.0220(17) 0.0140(14) 0.034(2) -0.0002(15) 0.0099(14) -0.0007(13)
C11 0.0249(18) 0.0160(14) 0.0266(18) 0.0028(14) 0.0112(14) 0.0015(13)
C12 0.0273(18) 0.0192(15) 0.0282(19) -0.0037(15) 0.0164(15) -0.0033(13)
C13 0.040(2) 0.0239(16) 0.033(2) 0.0058(16) 0.0249(17) 0.0029(15)
C14 0.040(2) 0.0261(17) 0.0266(19) 0.0098(16) 0.0158(16) 0.0104(16)
C15 0.0268(18) 0.0221(16) 0.030(2) 0.0005(15) 0.0086(15) 0.0044(14)
C16 0.0264(19) 0.0326(18) 0.040(2) 0.0077(18) 0.0185(17) -0.0009(15)
C17 0.0260(19) 0.049(2) 0.0183(18) 0.0197(18) 0.0134(15) 0.0206(18)
C18 0.0235(18) 0.042(2) 0.0185(17) 0.0109(16) 0.0131(14) 0.0144(16)
C19 0.0278(19) 0.0387(19) 0.0185(17) 0.0064(16) 0.0128(14) 0.0111(16)
C20 0.0268(18) 0.0303(17) 0.0250(19) 0.0093(16) 0.0145(15) 0.0103(15)
C21 0.0301(19) 0.0371(19) 0.0236(19) 0.0080(17) 0.0191(15) 0.0082(16)
C22 0.031(2) 0.040(2) 0.0210(18) 0.0039(17) 0.0136(15) 0.0069(17)
C23 0.0213(17) 0.045(2) 0.0235(19) 0.0079(18) 0.0097(14) 0.0050(16)
C24 0.039(2) 0.042(2) 0.035(2) -0.0009(19) 0.0214(18) -0.0039(18)
C25A 0.025(4) 0.014(3) 0.024(4) 0.001(3) 0.009(3) -0.002(3)
C25B 0.028(5) 0.017(3) 0.021(4) 0.000(3) 0.010(3) 0.001(3)
C26A 0.061(8) 0.033(5) 0.025(5) -0.005(4) 0.018(5) 0.008(5)
C26B 0.049(6) 0.032(4) 0.046(6) -0.007(4) -0.012(5) 0.012(4)
C27A 0.063(6) 0.041(5) 0.026(4) 0.002(4) 0.012(4) 0.025(4)
C27B 0.048(6) 0.015(4) 0.027(5) -0.001(4) 0.014(4) 0.012(4)

loop_
_atom_type_symbol
_atom_type_description
_atom_type_scat_dispersion_real
_atom_type_scat_dispersion_imag
_atom_type_scat_source
C C 0.0033 0.0016 'International Tables Vol C Tables 4.2.6.8 and 6.1.1.4'
H H 0.0000 0.0000 'International Tables Vol C Tables 4.2.6.8 and 6.1.1.4'
N N 0.0061 0.0033 'International Tables Vol C Tables 4.2.6.8 and 6.1.1.4'
O O 0.0106 0.0060 'International Tables Vol C Tables 4.2.6.8 and 6.1.1.4'
Y Y -2.7962 3.5667 'International Tables Vol C Tables 4.2.6.8 and 6.1.1.4'

loop_
_geom_angle_atom_site_label_1
_geom_angle_atom_site_label_2
_geom_angle_atom_site_label_3
_geom_angle
_geom_angle_site_symmetry_1
_geom_angle_site_symmetry_3
_geom_angle_publ_flag
O6 Y1 O7A 147.47(19) 5_565 . ?
O6 Y1 O5 115.33(10) 5_565 . ?
O7A Y1 O5 84.01(18) . . ?
O6 Y1 O3 87.64(10) 5_565 . ?
O7A Y1 O3 84.84(17) . . ?
O5 Y1 O3 150.98(10) . . ?
O6 Y1 O8 79.81(10) 5_565 . ?
O7A Y1 O8 79.97(17) . . ?
O5 Y1 O8 76.35(10) . . ?
O3 Y1 O8 127.63(9) . . ?
O6 Y1 O1 73.73(8) 5_565 . ?
O7A Y1 O1 137.71(18) . . ?
O5 Y1 O1 80.56(9) . . ?
O3 Y1 O1 90.00(7) . . ?
O8 Y1 O1 132.71(9) . . ?
O6 Y1 O7B 163.7(2) 5_565 . ?
O7A Y1 O7B 17.11(18) . . ?
O5 Y1 O7B 70.6(2) . . ?
O3 Y1 O7B 92.3(2) . . ?
O8 Y1 O7B 87.4(2) . . ?
O1 Y1 O7B 122.5(2) . . ?
O6 Y1 O4 82.12(11) 5_565 . ?
O7A Y1 O4 67.9(2) . . ?
O5 Y1 O4 141.72(10) . . ?
O3 Y1 O4 54.23(8) . . ?
O8 Y1 O4 73.67(9) . . ?
O1 Y1 O4 137.68(9) . . ?
O7B Y1 O4 84.7(2) . . ?
O6 Y1 O2 123.26(8) 5_565 . ?
O7A Y1 O2 84.71(18) . . ?
O5 Y1 O2 78.55(9) . . ?
O3 Y1 O2 73.80(9) . . ?
O8 Y1 O2 151.73(9) . . ?
O1 Y1 O2 53.75(8) . . ?
O7B Y1 O2 72.1(2) . . ?
O4 Y1 O2 121.79(9) . . ?
O6 Y1 C9 83.36(11) 5_565 . ?
O7A Y1 C9 75.75(18) . . ?
O5 Y1 C9 159.73(11) . . ?
O3 Y1 C9 26.88(9) . . ?
O8 Y1 C9 100.82(10) . . ?
O1 Y1 C9 113.90(9) . . ?
O7B Y1 C9 89.3(2) . . ?
O4 Y1 C9 27.37(9) . . ?
O2 Y1 C9 98.20(10) . . ?
O6 Y1 C1 98.27(9) 5_565 . ?
O7A Y1 C1 111.35(18) . . ?
O5 Y1 C1 79.63(9) . . ?
O3 Y1 C1 79.67(9) . . ?
O8 Y1 C1 152.19(9) . . ?
O1 Y1 C1 27.05(9) . . ?
O7B Y1 C1 97.7(2) . . ?
O4 Y1 C1 133.89(8) . . ?
O2 Y1 C1 26.76(8) . . ?
C9 Y1 C1 106.54(10) . . ?
C1 O1 Y1 95.61(19) . . ?
C27A N1 C25B 80.9(6) . . ?
C27A N1 C26B 133.8(7) . . ?
C25B N1 C26B 143.1(7) . . ?
C27A N1 C25A 127.5(6) . . ?
C26B N1 C25A 96.1(6) . . ?
C27A N1 C26A 123.7(7) . . ?
C25B N1 C26A 147.1(6) . . ?
C25A N1 C26A 107.4(6) . . ?
C25B N1 C27B 105.8(6) . . ?
C26B N1 C27B 108.4(6) . . ?
C25A N1 C27B 150.6(5) . . ?
C26A N1 C27B 102.0(6) . . ?
O2 C1 O1 120.2(3) . . ?
O2 C1 C2 121.1(3) . . ?
O1 C1 C2 118.6(3) . . ?
O2 C1 Y1 63.11(17) . . ?
O1 C1 Y1 57.35(16) . . ?
C2 C1 Y1 172.1(2) . . ?
C1 O2 Y1 90.13(19) . . ?
C7 C2 C3 119.7(3) . . ?
C7 C2 C1 119.6(3) . . ?
C3 C2 C1 120.7(3) . . ?
C9 O3 Y1 96.2(2) . . ?
C2 C3 C4 121.1(4) . . ?
C2 C3 H3 119.4 . . ?
C4 C3 H3 119.4 . . ?
C9 O4 Y1 89.7(2) . . ?
C5 C4 C3 118.3(3) . . ?
C5 C4 C8 120.2(3) . . ?
C3 C4 C8 121.4(4) . . ?
C17 O5 Y1 127.2(2) . . ?
C4 C5 C6 121.2(3) . . ?
C4 C5 H5 119.4 . . ?
C6 C5 H5 119.4 . . ?
C17 O6 Y1 170.7(2) . 5_565 ?
C7 C6 C5 119.3(3) . . ?
C7 C6 H6 120.3 . . ?
C5 C6 H6 120.3 . . ?
C2 C7 C6 120.4(3) . . ?
C2 C7 H7 119.8 . . ?
C6 C7 H7 119.8 . . ?
C25A O7A Y1 125.3(5) . . ?
C25B O7B Y1 132.1(7) . . ?
Y1 O8 H2O 118(3) . . ?
Y1 O8 H1O 127(3) . . ?
H2O O8 H1O 114(5) . . ?
C4 C8 H8A 109.5 . . ?
C4 C8 H8B 109.5 . . ?
H8A C8 H8B 109.5 . . ?
C4 C8 H8C 109.5 . . ?
H8A C8 H8C 109.5 . . ?
H8B C8 H8C 109.5 . . ?
O3 C9 O4 119.8(3) . . ?
O3 C9 C10 119.4(3) . . ?
O4 C9 C10 120.8(3) . . ?
O3 C9 Y1 56.88(17) . . ?
O4 C9 Y1 62.97(18) . . ?
C10 C9 Y1 174.7(2) . . ?
C11 C10 C15 120.0(3) . . ?
C11 C10 C9 118.7(3) . . ?
C15 C10 C9 121.3(3) . . ?
C10 C11 C12 121.1(3) . . ?
C10 C11 H11 119.5 . . ?
C12 C11 H11 119.5 . . ?
C13 C12 C11 117.8(3) . . ?
C13 C12 C16 121.6(3) . . ?
C11 C12 C16 120.6(3) . . ?
C14 C13 C12 121.7(3) . . ?
C14 C13 H13 119.1 . . ?
C12 C13 H13 119.1 . . ?
C15 C14 C13 120.1(3) . . ?
C15 C14 H14 119.9 . . ?
C13 C14 H14 119.9 . . ?
C14 C15 C10 119.3(3) . . ?
C14 C15 H15 120.3 . . ?
C10 C15 H15 120.3 . . ?
C12 C16 H16A 109.5 . . ?
C12 C16 H16B 109.5 . . ?
H16A C16 H16B 109.5 . . ?
C12 C16 H16C 109.5 . . ?
H16A C16 H16C 109.5 . . ?
H16B C16 H16C 109.5 . . ?
O6 C17 O5 123.4(3) . . ?
O6 C17 C18 119.3(4) . . ?
O5 C17 C18 117.4(3) . . ?
C23 C18 C19 119.8(3) . . ?
C23 C18 C17 119.3(3) . . ?
C19 C18 C17 120.9(3) . . ?
C18 C19 C20 120.6(3) . . ?
C18 C19 H19 119.7 . . ?
C20 C19 H19 119.7 . . ?
C21 C20 C19 118.5(3) . . ?
C21 C20 C24 120.6(3) . . ?
C19 C20 C24 120.9(3) . . ?
C20 C21 C22 121.2(3) . . ?
C20 C21 H21 119.4 . . ?
C22 C21 H21 119.4 . . ?
C23 C22 C21 119.8(4) . . ?
C23 C22 H22 120.1 . . ?
C21 C22 H22 120.1 . . ?
C22 C23 C18 120.1(3) . . ?
C22 C23 H23 119.9 . . ?
C18 C23 H23 119.9 . . ?
C20 C24 H24A 109.5 . . ?
C20 C24 H24B 109.5 . . ?
H24A C24 H24B 109.5 . . ?
C20 C24 H24C 109.5 . . ?
H24A C24 H24C 109.5 . . ?
H24B C24 H24C 109.5 . . ?
O7A C25A N1 116.7(6) . . ?
O7A C25A H25A 121.7 . . ?
N1 C25A H25A 121.7 . . ?
O7B C25B N1 112.1(8) . . ?
O7B C25B H25B 123.9 . . ?
N1 C25B H25B 123.9 . . ?
N1 C26A H26A 109.5 . . ?
N1 C26A H26B 109.5 . . ?
H26A C26A H26B 109.5 . . ?
N1 C26A H26C 109.5 . . ?
H26A C26A H26C 109.5 . . ?
H26B C26A H26C 109.5 . . ?
N1 C26A H26D 109.5 . . ?
H26A C26A H26D 141.1 . . ?
H26B C26A H26D 56.3 . . ?
H26C C26A H26D 56.3 . . ?
N1 C26A H26E 109.5 . . ?
H26A C26A H26E 56.3 . . ?
H26B C26A H26E 141.1 . . ?
H26C C26A H26E 56.3 . . ?
H26D C26A H26E 109.5 . . ?
N1 C26A H26F 109.5 . . ?
H26A C26A H26F 56.3 . . ?
H26B C26A H26F 56.3 . . ?
H26C C26A H26F 141.1 . . ?
H26D C26A H26F 109.5 . . ?
H26E C26A H26F 109.5 . . ?
N1 C26B H26G 109.5 . . ?
N1 C26B H26H 109.5 . . ?
N1 C26B H26I 109.5 . . ?
N1 C27A H27A 109.5 . . ?
N1 C27A H27B 109.5 . . ?
N1 C27A H27C 109.5 . . ?
N1 C27B H27D 109.5 . . ?
N1 C27B H27E 109.5 . . ?
H27D C27B H27E 109.5 . . ?
N1 C27B H27F 109.5 . . ?
H27D C27B H27F 109.5 . . ?
H27E C27B H27F 109.5 . . ?

loop_
_geom_bond_atom_site_label_1
_geom_bond_atom_site_label_2
_geom_bond_distance
_geom_bond_site_symmetry_2
_geom_bond_publ_flag
Y1 O6 2.250(3) 5_565 ?
Y1 O7A 2.264(6) . ?
Y1 O5 2.298(3) . ?
Y1 O3 2.342(2) . ?
Y1 O8 2.346(3) . ?
Y1 O1 2.358(2) . ?
Y1 O7B 2.394(9) . ?
Y1 O4 2.476(3) . ?
Y1 O2 2.486(2) . ?
Y1 C9 2.780(3) . ?
Y1 C1 2.788(3) . ?
O1 C1 1.274(4) . ?
N1 C27A 1.248(9) . ?
N1 C25B 1.286(8) . ?
N1 C26B 1.305(9) . ?
N1 C25A 1.462(8) . ?
N1 C26A 1.610(11) . ?
N1 C27B 1.720(9) . ?
C1 O2 1.255(4) . ?
C1 C2 1.502(5) . ?
C2 C7 1.380(5) . ?
C2 C3 1.381(5) . ?
O3 C9 1.264(4) . ?
C3 C4 1.391(5) . ?
C3 H3 0.9500 . ?
O4 C9 1.278(4) . ?
C4 C5 1.386(5) . ?
C4 C8 1.510(5) . ?
O5 C17 1.259(5) . ?
C5 C6 1.387(5) . ?
C5 H5 0.9500 . ?
O6 C17 1.254(4) . ?
O6 Y1 2.250(3) 5_565 ?
C6 C7 1.385(5) . ?
C6 H6 0.9500 . ?
C7 H7 0.9500 . ?
O7A C25A 1.234(11) . ?
O7B C25B 1.242(11) . ?
O8 H2O 0.73(5) . ?
O8 H1O 0.84(5) . ?
C8 H8A 0.9800 . ?
C8 H8B 0.9800 . ?
C8 H8C 0.9800 . ?
C9 C10 1.484(5) . ?
C10 C11 1.391(4) . ?
C10 C15 1.395(5) . ?
C11 C12 1.392(4) . ?
C11 H11 0.9500 . ?
C12 C13 1.388(5) . ?
C12 C16 1.503(5) . ?
C13 C14 1.383(5) . ?
C13 H13 0.9500 . ?
C14 C15 1.379(5) . ?
C14 H14 0.9500 . ?
C15 H15 0.9500 . ?
C16 H16A 0.9800 . ?
C16 H16B 0.9800 . ?
C16 H16C 0.9800 . ?
C17 C18 1.509(5) . ?
C18 C23 1.385(5) . ?
C18 C19 1.397(5) . ?
C19 C20 1.399(5) . ?
C19 H19 0.9500 . ?
C20 C21 1.383(5) . ?
C20 C24 1.511(5) . ?
C21 C22 1.394(5) . ?
C21 H21 0.9500 . ?
C22 C23 1.382(5) . ?
C22 H22 0.9500 . ?
C23 H23 0.9500 . ?
C24 H24A 0.9800 . ?
C24 H24B 0.9800 . ?
C24 H24C 0.9800 . ?
C25A H25A 0.9500 . ?
C25B H25B 0.9500 . ?
C26A H26A 0.9800 . ?
C26A H26B 0.9800 . ?
C26A H26C 0.9800 . ?
C26A H26D 0.9800 . ?
C26A H26E 0.9800 . ?
C26A H26F 0.9800 . ?
C26B H26G 0.9800 . ?
C26B H26H 0.9800 . ?
C26B H26I 0.9800 . ?
C27A H27A 0.9800 . ?
C27A H27B 0.9800 . ?
C27A H27C 0.9800 . ?
C27B H27D 0.9800 . ?
C27B H27E 0.9800 . ?
C27B H27F 0.9800 . ?

loop_
_geom_hbond_atom_site_label_D
_geom_hbond_atom_site_label_H
_geom_hbond_atom_site_label_A
_geom_hbond_distance_DH
_geom_hbond_distance_HA
_geom_hbond_distance_DA
_geom_hbond_angle_DHA
_geom_hbond_site_symmetry_A
O8 H2O O1 0.73(5) 1.97(5) 2.691(4) 171(4) 5_565
O8 H1O O4 0.84(5) 1.91(5) 2.741(4) 170(5) 5_575
